data_9017797
loop_
_publ_author_name
'Mereiter, K.'
'Preisinger, A.'

_publ_section_title
;
 Kristallstrukturdaten der Wismutminerale Atelestit, Mixit und Pucherit
 Note: structure determined after the paper was published
;
_journal_name_full
'Oesterreische Akademie der Wissenschaften, Mathematich-Naturwissenschaftliche Klasse, Sitzungsberichte'
_journal_page_first 79
_journal_page_last 81
_journal_volume 123
_journal_year 1986
_chemical_compound_source 'Schneeberg, Sachsen, Germany'
_chemical_formula_sum 'As0.926 Bi2 H O6 P0.074'
_chemical_name_mineral Atelestite
_space_group_IT_number 14
_space_group_name_Hall '-P 2ybc'
_space_group_name_H-M_alt 'P 1 21/c 1'
_symmetry_space_group_name_H-M 'P 1 21/c 1'
_cell_angle_alpha 90
_cell_angle_beta 107.06
_cell_angle_gamma 90
_cell_length_a 7.001
_cell_length_b 7.432
_cell_length_c 10.835
_cell_formula_units_Z 4
_cell_volume 538.954
_database_code_amcsd 0020889
_exptl_crystal_density_diffrn 7.230
_cod_data_source_file inputs/fixed/downloads/19/19187.cif
_cod_data_source_block 19187
_cod_original_formula_sum 'Bi2 (As.926 P.074) O6 H'
_cod_database_code 9017797

loop_
_space_group_symop_operation_xyz
x,y,z
x,1/2-y,1/2+z
-x,1/2+y,1/2-z
-x,-y,-z

loop_
_atom_site_aniso_label
_atom_site_aniso_U_11
_atom_site_aniso_U_22
_atom_site_aniso_U_33
_atom_site_aniso_U_12
_atom_site_aniso_U_13
_atom_site_aniso_U_23
Bi1 0.00793 0.01255 0.01336 0.00013 0.00343 0.00076
Bi2 0.01673 0.00668 0.01329 0.00035 0.00543 -0.00034
As 0.00810 0.00520 0.00870 0.00050 0.00180 0.00040
P 0.00810 0.00520 0.00870 0.00050 0.00180 0.00040
O1 0.01400 0.00800 0.01300 -0.00230 0.00590 -0.00640
O2H 0.01800 0.01100 0.01200 -0.00500 0.00150 0.00120
O3 0.01400 0.01800 0.01200 -0.00610 0.00450 -0.00060
O4 0.03100 0.01500 0.01100 -0.00100 -0.00100 -0.00300
O5 0.01500 0.01000 0.02000 0.00560 0.00800 0.00770
O6 0.00800 0.01600 0.02400 -0.00200 0.00350 0.00300

loop_
_atom_site_label
_atom_site_fract_x
_atom_site_fract_y
_atom_site_fract_z
_atom_site_occupancy
_atom_site_U_iso_or_equiv
Bi1 0.25069 0.41917 0.47337 1.00000 0.01121
Bi2 0.40630 0.83744 0.66389 1.00000 0.01202
As 0.13162 0.57071 0.83126 0.92600 0.00750
P 0.13162 0.57071 0.83126 0.07400 0.00750
O1 0.50260 0.58560 0.60190 1.00000 0.01110
O2H 0.37970 0.24390 0.64770 1.00000 0.01410
H2 0.30210 0.18090 0.66880 1.00000 0.01700
O3 0.19430 0.63300 0.69680 1.00000 0.01400
O4 0.18220 0.73000 0.94590 1.00000 0.02040
O5 0.26910 0.38640 0.88970 1.00000 0.01420
O6 -0.11370 0.53030 0.77990 1.00000 0.01630

loop_
_cod_related_entry_id
_cod_related_entry_database
_cod_related_entry_code
1 AMCSD 0020889
